data_4003380
loop_
_publ_author_name
'He, Yan-Ping'
'Yuan, Lv-Bing'
'Song, Jin-Shuai'
'Chen, Guang-Hui'
'Lin, Qipu'
'Li, Chunsen'
'Zhang, Lei'
'Zhang, Jian'

_publ_section_title
;
 Optical Resolution of the Water-Soluble Ti4(embonate)6 Cages for
 Enantioselective Recognition of Chiral Drugs
;
_journal_issue 21
_journal_name_full 'Chemistry of Materials'
_journal_page_first 7769
_journal_paper_doi 10.1021/acs.chemmater.8b03174
_journal_volume 30
_journal_year 2018
_chemical_absolute_configuration rm
_chemical_formula_sum 'C174 H144 Mn2 N12 O36 Ti4'
_chemical_formula_weight 3280.48
_space_group_crystal_system cubic
_space_group_IT_number 210
_space_group_name_Hall 'F 4d 2 3'
_space_group_name_H-M_alt 'F 41 3 2'
_atom_sites_solution_hydrogens none
_atom_sites_solution_primary direct
_atom_sites_solution_secondary difmap
_audit_creation_method SHELXL-2014
_cell_angle_alpha 90
_cell_angle_beta 90
_cell_angle_gamma 90
_cell_formula_units_Z 8
_cell_length_a 47.6620(14)
_cell_length_b 47.6620(14)
_cell_length_c 47.6620(14)
_cell_measurement_reflns_used 2537
_cell_measurement_temperature 100
_cell_measurement_theta_max 36.7750
_cell_measurement_theta_min 4.5340
_cell_volume 108272(6)
_computing_cell_refinement 'CrysAlisPro 1.171.38.43f (Rigaku OD, 2015)'
_computing_data_collection 'CrysAlisPro 1.171.38.43f (Rigaku OD, 2015)'
_computing_data_reduction 'CrysAlisPro 1.171.38.43f (Rigaku OD, 2015)'
_computing_molecular_graphics 'Bruker SHELXTL'
_computing_publication_material 'Bruker SHELXTL'
_computing_structure_refinement 'SHELXL-2014 (Sheldrick, 2014)'
_computing_structure_solution 'SHELXL-2014 (Sheldrick, 2014)'
_diffrn_ambient_temperature 100
_diffrn_measured_fraction_theta_full 0.610
_diffrn_measured_fraction_theta_max 0.987
_diffrn_measurement_device_type 'SuperNova, Dual, Cu at zero, Atlas'
_diffrn_measurement_method none
_diffrn_radiation_type CuK\a
_diffrn_radiation_wavelength 1.54184
_diffrn_reflns_av_R_equivalents 0.0495
_diffrn_reflns_av_unetI/netI 0.0920
_diffrn_reflns_Laue_measured_fraction_full 0.610
_diffrn_reflns_Laue_measured_fraction_max 0.987
_diffrn_reflns_limit_h_max 22
_diffrn_reflns_limit_h_min -29
_diffrn_reflns_limit_k_max 24
_diffrn_reflns_limit_k_min -42
_diffrn_reflns_limit_l_max 25
_diffrn_reflns_limit_l_min -47
_diffrn_reflns_number 12736
_diffrn_reflns_point_group_measured_fraction_full 0.596
_diffrn_reflns_point_group_measured_fraction_max 0.986
_diffrn_reflns_theta_full 67.684
_diffrn_reflns_theta_max 51.345
_diffrn_reflns_theta_min 3.710
_diffrn_source 'micro-focus sealed X-ray tube'
_diffrn_standards_interval_count none
_diffrn_standards_interval_time none
_diffrn_standards_number none
_exptl_absorpt_coefficient_mu 1.046
_exptl_absorpt_correction_T_max 1.00000
_exptl_absorpt_correction_T_min 0.43298
_exptl_absorpt_correction_type multi-scan
_exptl_absorpt_process_details none
_exptl_crystal_colour orange
_exptl_crystal_density_diffrn 0.402
_exptl_crystal_density_method 'not measured'
_exptl_crystal_description polyhedron
_exptl_crystal_F_000 13584
_exptl_crystal_size_max 0.2
_exptl_crystal_size_mid 0.2
_exptl_crystal_size_min 0.2
_platon_squeeze_details
;
;
_refine_diff_density_max 0.222
_refine_diff_density_min -0.219
_refine_diff_density_rms 0.033
_refine_ls_abs_structure_details
;
 Flack x determined using 534 quotients [(I+)-(I-)]/[(I+)+(I-)]
 (Parsons, Flack and Wagner, Acta Cryst. B69 (2013) 249-259).
;
_refine_ls_abs_structure_Flack 0.031(13)
_refine_ls_extinction_method none
_refine_ls_goodness_of_fit_ref 1.034
_refine_ls_hydrogen_treatment none
_refine_ls_matrix_type full
_refine_ls_number_parameters 173
_refine_ls_number_reflns 4880
_refine_ls_number_restraints 118
_refine_ls_restrained_S_all 1.077
_refine_ls_R_factor_all 0.1421
_refine_ls_R_factor_gt 0.0716
_refine_ls_shift/su_max 0.001
_refine_ls_shift/su_mean 0.000
_refine_ls_structure_factor_coef Fsqd
_refine_ls_weighting_details 'w=1/[\s^2^(Fo^2^)+(0.0750P)^2^] where P=(Fo^2^+2Fc^2^)/3'
_refine_ls_weighting_scheme calc
_refine_ls_wR_factor_gt 0.1763
_refine_ls_wR_factor_ref 0.1944
_reflns_Friedel_coverage 0.700
_reflns_Friedel_fraction_full 0.576
_reflns_Friedel_fraction_max 0.983
_reflns_number_gt 1850
_reflns_number_total 4880
_reflns_threshold_expression 'I > 2\s(I)'
_cod_data_source_file cm8b03174_si_003.cif
_cod_data_source_block a
_cod_original_cell_volume 108272(10)
_cod_original_sg_symbol_H-M F4132
_cod_database_code 4003380
_shelx_space_group_comment
;
The symmetry employed for this shelxl refinement is uniquely defined
by the following loop, which should always be used as a source of
symmetry information in preference to the above space-group names.
They are only intended as comments.
;
_shelxl_version_number 2014-3

loop_
_space_group_symop_operation_xyz
'x, y, z'
'-x, -y+1/2, z+1/2'
'-x+1/2, y+1/2, -z'
'x+1/2, -y, -z+1/2'
'z, x, y'
'z+1/2, -x, -y+1/2'
'-z, -x+1/2, y+1/2'
'-z+1/2, x+1/2, -y'
'y, z, x'
'-y+1/2, z+1/2, -x'
'y+1/2, -z, -x+1/2'
'-y, -z+1/2, x+1/2'
'y+3/4, x+1/4, -z+3/4'
'-y+1/4, -x+1/4, -z+1/4'
'y+1/4, -x+3/4, z+3/4'
'-y+3/4, x+3/4, z+1/4'
'x+3/4, z+1/4, -y+3/4'
'-x+3/4, z+3/4, y+1/4'
'-x+1/4, -z+1/4, -y+1/4'
'x+1/4, -z+3/4, y+3/4'
'z+3/4, y+1/4, -x+3/4'
'z+1/4, -y+3/4, x+3/4'
'-z+3/4, y+3/4, x+1/4'
'-z+1/4, -y+1/4, -x+1/4'
'x, y+1/2, z+1/2'
'-x, -y+1, z+1'
'-x+1/2, y+1, -z+1/2'
'x+1/2, -y+1/2, -z+1'
'z, x+1/2, y+1/2'
'z+1/2, -x+1/2, -y+1'
'-z, -x+1, y+1'
'-z+1/2, x+1, -y+1/2'
'y, z+1/2, x+1/2'
'-y+1/2, z+1, -x+1/2'
'y+1/2, -z+1/2, -x+1'
'-y, -z+1, x+1'
'y+3/4, x+3/4, -z+5/4'
'-y+1/4, -x+3/4, -z+3/4'
'y+1/4, -x+5/4, z+5/4'
'-y+3/4, x+5/4, z+3/4'
'x+3/4, z+3/4, -y+5/4'
'-x+3/4, z+5/4, y+3/4'
'-x+1/4, -z+3/4, -y+3/4'
'x+1/4, -z+5/4, y+5/4'
'z+3/4, y+3/4, -x+5/4'
'z+1/4, -y+5/4, x+5/4'
'-z+3/4, y+5/4, x+3/4'
'-z+1/4, -y+3/4, -x+3/4'
'x+1/2, y, z+1/2'
'-x+1/2, -y+1/2, z+1'
'-x+1, y+1/2, -z+1/2'
'x+1, -y, -z+1'
'z+1/2, x, y+1/2'
'z+1, -x, -y+1'
'-z+1/2, -x+1/2, y+1'
'-z+1, x+1/2, -y+1/2'
'y+1/2, z, x+1/2'
'-y+1, z+1/2, -x+1/2'
'y+1, -z, -x+1'
'-y+1/2, -z+1/2, x+1'
'y+5/4, x+1/4, -z+5/4'
'-y+3/4, -x+1/4, -z+3/4'
'y+3/4, -x+3/4, z+5/4'
'-y+5/4, x+3/4, z+3/4'
'x+5/4, z+1/4, -y+5/4'
'-x+5/4, z+3/4, y+3/4'
'-x+3/4, -z+1/4, -y+3/4'
'x+3/4, -z+3/4, y+5/4'
'z+5/4, y+1/4, -x+5/4'
'z+3/4, -y+3/4, x+5/4'
'-z+5/4, y+3/4, x+3/4'
'-z+3/4, -y+1/4, -x+3/4'
'x+1/2, y+1/2, z'
'-x+1/2, -y+1, z+1/2'
'-x+1, y+1, -z'
'x+1, -y+1/2, -z+1/2'
'z+1/2, x+1/2, y'
'z+1, -x+1/2, -y+1/2'
'-z+1/2, -x+1, y+1/2'
'-z+1, x+1, -y'
'y+1/2, z+1/2, x'
'-y+1, z+1, -x'
'y+1, -z+1/2, -x+1/2'
'-y+1/2, -z+1, x+1/2'
'y+5/4, x+3/4, -z+3/4'
'-y+3/4, -x+3/4, -z+1/4'
'y+3/4, -x+5/4, z+3/4'
'-y+5/4, x+5/4, z+1/4'
'x+5/4, z+3/4, -y+3/4'
'-x+5/4, z+5/4, y+1/4'
'-x+3/4, -z+3/4, -y+1/4'
'x+3/4, -z+5/4, y+3/4'
'z+5/4, y+3/4, -x+3/4'
'z+3/4, -y+5/4, x+3/4'
'-z+5/4, y+5/4, x+1/4'
'-z+3/4, -y+3/4, -x+1/4'

loop_
_atom_site_label
_atom_site_type_symbol
_atom_site_fract_x
_atom_site_fract_y
_atom_site_fract_z
_atom_site_U_iso_or_equiv
_atom_site_adp_type
_atom_site_occupancy
_atom_site_site_symmetry_order
_atom_site_calc_flag
_atom_site_refinement_flags_posn
_atom_site_refinement_flags_adp
_atom_site_refinement_flags_occupancy
N1 N 0.59278(13) 0.59723(14) 0.64394(13) 0.147(2) Uani 1 1 d . . .
H1A H 0.5785 0.5952 0.6321 0.176 Uiso 1 1 calc R U .
H1B H 0.6002 0.5804 0.6471 0.176 Uiso 1 1 calc R U .
Mn1 Mn 0.6250 0.6250 0.6250 0.1404(13) Uani 1 6 d S T P
Ti1 Ti 0.56601(3) 0.56601(3) 0.56601(3) 0.1109(9) Uani 1 3 d S T P
O1 O 0.53675(11) 0.58058(10) 0.54535(9) 0.1013(16) Uani 1 1 d . . .
O2 O 0.55387(11) 0.59417(12) 0.59390(12) 0.1140(18) Uani 1 1 d . . .
O3 O 0.53381(12) 0.63159(12) 0.61362(12) 0.143(2) Uani 1 1 d . . .
C1 C 0.5346(2) 0.6135(2) 0.5939(2) 0.128(4) Uani 1 1 d . . .
C2 C 0.5159(2) 0.5986(2) 0.5477(2) 0.110(3) Uani 1 1 d D U .
C3 C 0.4970(2) 0.60035(17) 0.52571(19) 0.111(3) Uani 1 1 d D U .
C4 C 0.5000 0.5822(2) 0.5000 0.119(4) Uani 1 2 d DS T P
C5 C 0.4736(2) 0.6187(2) 0.5285(2) 0.142(3) Uani 1 1 d D U .
C6 C 0.4710(3) 0.6371(3) 0.5546(3) 0.188(5) Uani 1 1 d D U .
C7 C 0.4506(3) 0.6213(2) 0.5103(2) 0.169(4) Uani 1 1 d D U .
H7A H 0.4496 0.6101 0.4944 0.203 Uiso 1 1 calc R U .
C8 C 0.4923(2) 0.63377(19) 0.5745(2) 0.138(3) Uani 1 1 d D U .
H8A H 0.4916 0.6449 0.5905 0.166 Uiso 1 1 calc R U .
C9 C 0.5142(2) 0.6150(2) 0.5719(2) 0.116(3) Uani 1 1 d D U .
C10 C 0.5821(2) 0.60951(15) 0.6713(2) 0.150(4) Uani 1 1 d D U .
H10A H 0.5964 0.6062 0.6857 0.180 Uiso 1 1 calc R U .
C11 C 0.4492(3) 0.6564(3) 0.5568(3) 0.248(6) Uani 1 1 d D U .
H11A H 0.4496 0.6688 0.5719 0.297 Uiso 1 1 calc R U .
C12 C 0.4294(3) 0.6406(3) 0.5157(3) 0.202(5) Uani 1 1 d D U .
H12A H 0.4150 0.6415 0.5025 0.242 Uiso 1 1 calc R U .
C13 C 0.5552(2) 0.5952(2) 0.68061(19) 0.176(4) Uani 1 1 d D U .
H13A H 0.5412 0.5960 0.6658 0.211 Uiso 1 1 calc R U .
H13B H 0.5587 0.5757 0.6851 0.211 Uiso 1 1 calc R U .
C15 C 0.4272(3) 0.6587(2) 0.5384(3) 0.229(6) Uani 1 1 d D U .
H15A H 0.4123 0.6710 0.5410 0.275 Uiso 1 1 calc R U .
C16 C 0.5453(2) 0.61047(16) 0.7056(3) 0.214(4) Uani 1 1 d D U .
H16A H 0.5265 0.6038 0.7099 0.257 Uiso 1 1 calc R U .
H16B H 0.5572 0.6051 0.7212 0.257 Uiso 1 1 calc R U .

loop_
_atom_site_aniso_label
_atom_site_aniso_U_11
_atom_site_aniso_U_22
_atom_site_aniso_U_33
_atom_site_aniso_U_23
_atom_site_aniso_U_13
_atom_site_aniso_U_12
N1 0.148(6) 0.143(6) 0.149(6) -0.003(5) -0.048(5) -0.010(5)
Mn1 0.1404(13) 0.1404(13) 0.1404(13) -0.0104(12) -0.0104(12) -0.0104(12)
Ti1 0.1109(9) 0.1109(9) 0.1109(9) -0.0089(8) -0.0089(8) -0.0089(8)
O1 0.106(4) 0.089(3) 0.109(4) -0.005(3) -0.012(3) 0.002(3)
O2 0.118(4) 0.109(5) 0.114(5) 0.001(3) -0.014(4) -0.013(4)
O3 0.148(5) 0.151(5) 0.129(5) -0.021(4) -0.014(4) 0.012(4)
C1 0.154(11) 0.133(10) 0.095(8) -0.016(7) -0.021(9) -0.002(8)
C2 0.115(7) 0.108(7) 0.109(7) -0.006(6) -0.017(6) -0.009(6)
C3 0.105(6) 0.110(6) 0.118(6) 0.019(5) 0.003(6) 0.013(5)
C4 0.129(10) 0.151(10) 0.076(9) 0.000 0.003(7) 0.000
C5 0.133(7) 0.144(7) 0.149(7) 0.012(6) -0.008(6) -0.003(6)
C6 0.190(9) 0.176(9) 0.198(9) -0.017(8) -0.002(8) 0.036(8)
C7 0.175(8) 0.149(8) 0.183(9) 0.001(7) 0.001(8) -0.003(8)
C8 0.144(7) 0.147(7) 0.124(6) -0.012(6) -0.004(6) 0.004(6)
C9 0.112(7) 0.118(7) 0.118(6) -0.004(6) -0.010(6) 0.009(5)
C10 0.159(8) 0.171(9) 0.119(7) -0.011(7) -0.022(6) -0.033(7)
C11 0.243(11) 0.253(10) 0.248(11) -0.023(9) -0.028(10) 0.043(10)
C12 0.166(9) 0.208(10) 0.231(10) 0.002(9) -0.011(8) 0.006(8)
C13 0.174(7) 0.192(8) 0.163(7) -0.015(6) -0.036(7) -0.025(7)
C15 0.237(11) 0.213(10) 0.238(11) -0.041(9) 0.009(9) 0.020(9)
C16 0.201(7) 0.230(9) 0.211(8) 0.002(8) -0.021(7) -0.025(7)

loop_
_atom_type_symbol
_atom_type_description
_atom_type_scat_dispersion_real
_atom_type_scat_dispersion_imag
_atom_type_scat_source
C C 0.0181 0.0091 'International Tables Vol C Tables 4.2.6.8 and 6.1.1.4'
H H 0.0000 0.0000 'International Tables Vol C Tables 4.2.6.8 and 6.1.1.4'
N N 0.0311 0.0180 'International Tables Vol C Tables 4.2.6.8 and 6.1.1.4'
O O 0.0492 0.0322 'International Tables Vol C Tables 4.2.6.8 and 6.1.1.4'
Ti Ti 0.2191 1.8069 'International Tables Vol C Tables 4.2.6.8 and 6.1.1.4'
Mn Mn -0.5299 2.8052 'International Tables Vol C Tables 4.2.6.8 and 6.1.1.4'

loop_
_geom_angle_atom_site_label_1
_geom_angle_atom_site_label_2
_geom_angle_atom_site_label_3
_geom_angle
_geom_angle_site_symmetry_1
_geom_angle_site_symmetry_3
C10 N1 Mn1 110.5(5) . .
N1 Mn1 N1 89.6(3) . 19_666
N1 Mn1 N1 172.3(4) . 14_666
N1 Mn1 N1 96.4(2) 19_666 14_666
N1 Mn1 N1 78.0(4) . 24_666
N1 Mn1 N1 96.4(2) 19_666 24_666
N1 Mn1 N1 96.4(2) 14_666 24_666
N1 Mn1 N1 96.4(2) . 9
N1 Mn1 N1 172.3(4) 19_666 9
N1 Mn1 N1 78.0(4) 14_666 9
N1 Mn1 N1 89.6(3) 24_666 9
N1 Mn1 N1 96.4(2) . 5
N1 Mn1 N1 78.0(4) 19_666 5
N1 Mn1 N1 89.6(3) 14_666 5
N1 Mn1 N1 172.3(4) 24_666 5
N1 Mn1 N1 96.4(2) 9 5
O1 Ti1 O1 94.7(2) 9 5
O1 Ti1 O1 94.7(2) 9 .
O1 Ti1 O1 94.7(2) 5 .
O1 Ti1 O2 169.2(2) 9 .
O1 Ti1 O2 95.97(19) 5 .
O1 Ti1 O2 83.2(2) . .
O1 Ti1 O2 83.2(2) 9 9
O1 Ti1 O2 169.2(2) 5 9
O1 Ti1 O2 95.97(19) . 9
O2 Ti1 O2 86.5(2) . 9
O1 Ti1 O2 95.97(19) 9 5
O1 Ti1 O2 83.2(2) 5 5
O1 Ti1 O2 169.3(2) . 5
O2 Ti1 O2 86.5(2) . 5
O2 Ti1 O2 86.5(2) 9 5
C2 O1 Ti1 140.5(6) . .
C1 O2 Ti1 133.5(7) . .
O3 C1 O2 120.0(10) . .
O3 C1 C9 119.1(11) . .
O2 C1 C9 120.9(10) . .
O1 C2 C3 117.7(10) . .
O1 C2 C9 118.5(10) . .
C3 C2 C9 123.8(11) . .
C2 C3 C5 118.4(10) . .
C2 C3 C4 121.3(8) . .
C5 C3 C4 120.2(10) . .
C3 C4 C3 109.8(9) 75_546 .
C7 C5 C3 127.4(12) . .
C7 C5 C6 112.9(11) . .
C3 C5 C6 119.6(12) . .
C11 C6 C8 124.5(15) . .
C11 C6 C5 120.1(14) . .
C8 C6 C5 115.4(13) . .
C12 C7 C5 120.8(12) . .
C9 C8 C6 124.2(12) . .
C8 C9 C2 118.7(11) . .
C8 C9 C1 118.7(12) . .
C2 C9 C1 122.6(10) . .
C10 C10 N1 108.9(6) 24_666 .
C10 C10 C13 112.5(7) 24_666 .
N1 C10 C13 111.1(7) . .
C15 C11 C6 125.2(16) . .
C15 C12 C7 127.4(14) . .
C16 C13 C10 106.6(9) . .
C11 C15 C12 113.2(14) . .
C16 C16 C13 118.5(8) 24_666 .

loop_
_geom_bond_atom_site_label_1
_geom_bond_atom_site_label_2
_geom_bond_distance
_geom_bond_site_symmetry_2
N1 C10 1.517(8) .
N1 Mn1 2.219(6) .
Mn1 N1 2.219(6) 19_666
Mn1 N1 2.219(6) 14_666
Mn1 N1 2.219(6) 24_666
Mn1 N1 2.219(6) 9
Mn1 N1 2.219(6) 5
Ti1 O1 1.843(5) 9
Ti1 O1 1.843(5) 5
Ti1 O1 1.843(5) .
Ti1 O2 1.976(6) .
Ti1 O2 1.976(6) 9
Ti1 O2 1.976(6) 5
O1 C2 1.320(8) .
O2 C1 1.301(9) .
O3 C1 1.275(9) .
C1 C9 1.432(12) .
C2 C3 1.383(9) .
C2 C9 1.396(10) .
C3 C5 1.424(10) .
C3 C4 1.508(9) .
C4 C3 1.508(9) 75_546
C5 C7 1.403(11) .
C5 C6 1.527(13) .
C6 C11 1.392(12) .
C6 C8 1.398(11) .
C7 C12 1.393(11) .
C8 C9 1.382(10) .
C10 C10 1.495(15) 24_666
C10 C13 1.521(9) .
C11 C15 1.368(13) .
C12 C15 1.388(12) .
C13 C16 1.475(9) .
C16 C16 1.386(16) 24_666

loop_
_platon_squeeze_void_nr
_platon_squeeze_void_average_x
_platon_squeeze_void_average_y
_platon_squeeze_void_average_z
_platon_squeeze_void_volume
_platon_squeeze_void_count_electrons
_platon_squeeze_void_content
1 -0.001 -0.007 -0.002 84694 9508 ' '
